data_9008162
loop_
_publ_author_name
'Barnighausen, H.'
'Beck, H.'
'Grueninger, H. W.'
'Rietschel, E. T.'
'Schultz, N.'

_publ_section_title
;
 Neue AB2-strukturtypen mit siebenfach koordiniertem kation
;
_journal_name_full 'Zeitschrift fur Kristallographie'
_journal_page_first 430
_journal_page_last 430
_journal_paper_doi 10.1524/zkri.1969.128.16.424
_journal_volume 128
_journal_year 1969
_chemical_formula_structural EuI2
_chemical_formula_sum 'Eu I2'
_space_group_IT_number 14
_symmetry_space_group_name_Hall '-P 2ybc'
_symmetry_space_group_name_H-M 'P 1 21/c 1'
_cell_angle_alpha 90
_cell_angle_beta 98.
_cell_angle_gamma 90
_cell_formula_units_Z 4
_cell_length_a 7.64
_cell_length_b 8.26
_cell_length_c 7.88
_cell_volume 492.439
_database_code_amcsd 0010678
_exptl_crystal_density_diffrn 5.473
_cod_depositor_comments
;
 Adding the _journal_paper_doi data item.

 Antanas Vaitkus,
 2017-07-14

 Adding the _cell_formula_units_Z data item.

 Antanas Vaitkus,
 2017-07-14
;
_cod_database_code 9008162
_amcsd_formula_title EuI2

loop_
_space_group_symop_operation_xyz
x,y,z
x,1/2-y,1/2+z
-x,1/2+y,1/2-z
-x,-y,-z

loop_
_atom_site_label
_atom_site_fract_x
_atom_site_fract_y
_atom_site_fract_z
Eu 0.21380 0.44730 0.30520
I1 0.40090 0.10930 0.21580
I2 -0.07650 0.27000 -0.00490

loop_
_cod_related_entry_id
_cod_related_entry_database
_cod_related_entry_code
1 AMCSD 0010678
